data_4037646
loop_
_publ_author_name
'Zhang, Xu'
'Cao, Wen-Bin'
'Li, Hai-Yan'
'Xu, Xiao-Ping'
'Ji, Shun-Jun'

_publ_section_title
;
 Synthesis of Polysubstituted Maleimides <i>via</i> Metal-Free Cascade
 Reaction of Isocyanides and \a-Diazoketones.
;
_journal_name_full 'The Journal of organic chemistry'
_journal_paper_doi 10.1021/acs.joc.9b02830
_journal_year 2019
_chemical_formula_moiety 'C29 H26 N2 O3'
_chemical_formula_sum 'C29 H26 N2 O3'
_chemical_formula_weight 450.52
_space_group_crystal_system monoclinic
_space_group_IT_number 14
_space_group_name_Hall '-P 2yn'
_space_group_name_H-M_alt 'P 1 21/n 1'
_atom_sites_solution_hydrogens geom
_audit_creation_method SHELXL-2014/7
_cell_angle_alpha 90
_cell_angle_beta 97.0468(15)
_cell_angle_gamma 90
_cell_formula_units_Z 4
_cell_length_a 12.88588(20)
_cell_length_b 7.93205(12)
_cell_length_c 23.1683(4)
_cell_measurement_reflns_used 6961
_cell_measurement_temperature 293(2)
_cell_measurement_theta_max 76.9790
_cell_measurement_theta_min 3.8250
_cell_volume 2350.18(7)
_computing_structure_refinement 'SHELXL-2014/7 (Sheldrick, 2014)'
_diffrn_ambient_temperature 293(2)
_diffrn_measured_fraction_theta_full 1.000
_diffrn_measured_fraction_theta_max 0.992
_diffrn_measurement_device_type 'Xcalibur, Atlas, Gemini'
_diffrn_measurement_method '\w scans'
_diffrn_radiation_type CuK\a
_diffrn_radiation_wavelength 1.54184
_diffrn_reflns_av_R_equivalents 0.0536
_diffrn_reflns_av_unetI/netI 0.0447
_diffrn_reflns_Laue_measured_fraction_full 1.000
_diffrn_reflns_Laue_measured_fraction_max 0.992
_diffrn_reflns_limit_h_max 12
_diffrn_reflns_limit_h_min -16
_diffrn_reflns_limit_k_max 10
_diffrn_reflns_limit_k_min -9
_diffrn_reflns_limit_l_max 29
_diffrn_reflns_limit_l_min -26
_diffrn_reflns_number 15766
_diffrn_reflns_point_group_measured_fraction_full 1.000
_diffrn_reflns_point_group_measured_fraction_max 0.992
_diffrn_reflns_theta_full 67.684
_diffrn_reflns_theta_max 77.385
_diffrn_reflns_theta_min 3.743
_exptl_absorpt_coefficient_mu 0.661
_exptl_absorpt_correction_T_max 1.00000
_exptl_absorpt_correction_T_min 0.93610
_exptl_absorpt_correction_type multi-scan
_exptl_crystal_colour colourless
_exptl_crystal_density_diffrn 1.273
_exptl_crystal_description block
_exptl_crystal_F_000 952
_exptl_crystal_size_max 0.300
_exptl_crystal_size_mid 0.200
_exptl_crystal_size_min 0.050
_refine_diff_density_max 0.271
_refine_diff_density_min -0.326
_refine_diff_density_rms 0.062
_refine_ls_extinction_method none
_refine_ls_goodness_of_fit_ref 1.049
_refine_ls_hydrogen_treatment constr
_refine_ls_matrix_type full
_refine_ls_number_parameters 308
_refine_ls_number_reflns 4947
_refine_ls_number_restraints 0
_refine_ls_restrained_S_all 1.049
_refine_ls_R_factor_all 0.0772
_refine_ls_R_factor_gt 0.0642
_refine_ls_shift/su_max 0.000
_refine_ls_shift/su_mean 0.000
_refine_ls_structure_factor_coef Fsqd
_refine_ls_weighting_details 'w=1/[\s^2^(Fo^2^)+(0.1300P)^2^+0.2000P] where P=(Fo^2^+2Fc^2^)/3'
_refine_ls_weighting_scheme calc
_refine_ls_wR_factor_gt 0.1756
_refine_ls_wR_factor_ref 0.1902
_reflns_Friedel_coverage 0.000
_reflns_number_gt 4015
_reflns_number_total 4947
_reflns_threshold_expression 'I > 2\s(I)'
_cod_data_source_file jo9b02830_si_002.cif
_cod_data_source_block G190910A
_cod_original_cell_volume 2350.18(6)
_cod_original_sg_symbol_H-M 'P 21/n'
_cod_database_code 4037646
_shelx_shelxl_version_number 2014/7
_shelx_space_group_comment
;
The symmetry employed for this shelxl refinement is uniquely defined
by the following loop, which should always be used as a source of
symmetry information in preference to the above space-group names.
They are only intended as comments.
;
_shelx_estimated_absorpt_t_min 0.826
_shelx_estimated_absorpt_t_max 0.968

loop_
_space_group_symop_operation_xyz
'x, y, z'
'-x+1/2, y+1/2, -z+1/2'
'-x, -y, -z'
'x-1/2, -y-1/2, z-1/2'

loop_
_atom_site_label
_atom_site_type_symbol
_atom_site_fract_x
_atom_site_fract_y
_atom_site_fract_z
_atom_site_U_iso_or_equiv
_atom_site_adp_type
_atom_site_occupancy
_atom_site_site_symmetry_order
_atom_site_calc_flag
_atom_site_refinement_flags_posn
_atom_site_refinement_flags_adp
O1 O 0.11796(10) 0.61430(18) 0.01807(7) 0.0467(4) Uani 1 1 d . .
O2 O 0.43854(10) 0.32375(18) 0.03134(6) 0.0439(3) Uani 1 1 d . .
O3 O 0.44591(12) 0.6220(2) 0.11450(7) 0.0530(4) Uani 1 1 d . .
N1 N 0.27334(11) 0.64753(17) 0.07696(6) 0.0342(3) Uani 1 1 d . .
N2 N 0.13443(13) 1.32311(18) 0.14704(7) 0.0394(3) Uani 1 1 d . .
C1 C 0.20613(12) 0.56850(18) 0.03327(7) 0.0303(3) Uani 1 1 d . .
C2 C 0.26547(11) 0.42721(17) 0.01001(6) 0.0265(3) Uani 1 1 d . .
C3 C 0.36190(12) 0.42995(18) 0.03968(6) 0.0291(3) Uani 1 1 d . .
C4 C 0.37046(13) 0.5745(2) 0.08261(7) 0.0334(3) Uani 1 1 d . .
C5 C 0.22157(11) 0.31297(17) -0.03656(6) 0.0271(3) Uani 1 1 d . .
C6 C 0.11486(13) 0.2736(2) -0.04329(7) 0.0344(3) Uani 1 1 d . .
H6 H 0.0714 0.3209 -0.0185 0.041 Uiso 1 1 calc R U
C7 C 0.07403(15) 0.1643(2) -0.08695(10) 0.0465(4) Uani 1 1 d . .
H7 H 0.0033 0.1372 -0.0907 0.056 Uiso 1 1 calc R U
C8 C 0.13720(18) 0.0949(3) -0.12504(9) 0.0504(5) Uani 1 1 d . .
H8 H 0.1092 0.0214 -0.1541 0.060 Uiso 1 1 calc R U
C9 C 0.24249(16) 0.1361(2) -0.11932(8) 0.0431(4) Uani 1 1 d . .
H9 H 0.2850 0.0918 -0.1453 0.052 Uiso 1 1 calc R U
C10 C 0.28509(13) 0.2430(2) -0.07514(7) 0.0328(3) Uani 1 1 d . .
H10 H 0.3561 0.2681 -0.0712 0.039 Uiso 1 1 calc R U
C11 C 0.53543(12) 0.3235(2) 0.06971(7) 0.0343(3) Uani 1 1 d . .
H11A H 0.5223 0.3130 0.1099 0.041 Uiso 1 1 calc R U
H11B H 0.5740 0.4269 0.0655 0.041 Uiso 1 1 calc R U
C12 C 0.59505(17) 0.1745(3) 0.05187(12) 0.0581(6) Uani 1 1 d . .
H12A H 0.5597 0.0728 0.0606 0.087 Uiso 1 1 calc R U
H12B H 0.6642 0.1750 0.0727 0.087 Uiso 1 1 calc R U
H12C H 0.5996 0.1799 0.0109 0.087 Uiso 1 1 calc R U
C13 C 0.24527(15) 0.7943(2) 0.10970(7) 0.0363(4) Uani 1 1 d . .
H13A H 0.2945 0.8048 0.1447 0.044 Uiso 1 1 calc R U
H13B H 0.1763 0.7768 0.1214 0.044 Uiso 1 1 calc R U
C14 C 0.24494(17) 0.9580(2) 0.07528(8) 0.0422(4) Uani 1 1 d . .
H14A H 0.3131 0.9744 0.0625 0.051 Uiso 1 1 calc R U
H14B H 0.1938 0.9499 0.0410 0.051 Uiso 1 1 calc R U
C15 C 0.21956(14) 1.10648(19) 0.11089(7) 0.0338(4) Uani 1 1 d . .
C16 C 0.28828(14) 1.18455(19) 0.15644(7) 0.0325(3) Uani 1 1 d . .
C17 C 0.39110(15) 1.1540(2) 0.18130(8) 0.0422(4) Uani 1 1 d . .
H17 H 0.4299 1.0674 0.1674 0.051 Uiso 1 1 calc R U
C18 C 0.43401(17) 1.2544(3) 0.22675(10) 0.0527(5) Uani 1 1 d . .
H18 H 0.5022 1.2345 0.2436 0.063 Uiso 1 1 calc R U
C19 C 0.3765(2) 1.3856(3) 0.24787(9) 0.0552(6) Uani 1 1 d . .
H19 H 0.4074 1.4507 0.2787 0.066 Uiso 1 1 calc R U
C20 C 0.27605(19) 1.4209(2) 0.22435(8) 0.0480(5) Uani 1 1 d . .
H20 H 0.2386 1.5090 0.2384 0.058 Uiso 1 1 calc R U
C21 C 0.23193(14) 1.31903(19) 0.17829(7) 0.0344(4) Uani 1 1 d . .
C22 C 0.12806(15) 1.1940(2) 0.10689(7) 0.0376(4) Uani 1 1 d . .
H22 H 0.0693 1.1700 0.0807 0.045 Uiso 1 1 calc R U
C23 C 0.05018(18) 1.4418(2) 0.15357(10) 0.0488(5) Uani 1 1 d . .
H23A H 0.0214 1.4816 0.1154 0.059 Uiso 1 1 calc R U
H23B H 0.0791 1.5384 0.1757 0.059 Uiso 1 1 calc R U
C24 C -0.03737(15) 1.3682(2) 0.18360(8) 0.0373(4) Uani 1 1 d . .
C25 C -0.01770(14) 1.2772(2) 0.23480(8) 0.0412(4) Uani 1 1 d . .
H25 H 0.0510 1.2596 0.2512 0.049 Uiso 1 1 calc R U
C26 C -0.09890(17) 1.2122(3) 0.26187(9) 0.0499(5) Uani 1 1 d . .
H26 H -0.0844 1.1499 0.2959 0.060 Uiso 1 1 calc R U
C27 C -0.20142(17) 1.2397(3) 0.23849(9) 0.0504(5) Uani 1 1 d . .
H27 H -0.2561 1.1964 0.2567 0.061 Uiso 1 1 calc R U
C28 C -0.22182(17) 1.3318(3) 0.18802(10) 0.0555(5) Uani 1 1 d . .
H28 H -0.2906 1.3516 0.1722 0.067 Uiso 1 1 calc R U
C29 C -0.14050(17) 1.3949(3) 0.16069(9) 0.0493(5) Uani 1 1 d . .
H29 H -0.1553 1.4562 0.1264 0.059 Uiso 1 1 calc R U

loop_
_atom_site_aniso_label
_atom_site_aniso_U_11
_atom_site_aniso_U_22
_atom_site_aniso_U_33
_atom_site_aniso_U_23
_atom_site_aniso_U_13
_atom_site_aniso_U_12
O1 0.0292(6) 0.0409(7) 0.0697(9) -0.0136(6) 0.0048(6) 0.0104(5)
O2 0.0351(6) 0.0494(7) 0.0441(7) -0.0167(5) -0.0079(5) 0.0203(5)
O3 0.0457(7) 0.0569(9) 0.0522(8) -0.0243(7) -0.0108(6) 0.0053(6)
N1 0.0360(7) 0.0278(6) 0.0392(7) -0.0093(5) 0.0067(5) 0.0036(5)
N2 0.0501(8) 0.0255(6) 0.0451(8) -0.0023(5) 0.0160(6) 0.0046(6)
C1 0.0283(7) 0.0256(7) 0.0379(7) -0.0038(5) 0.0081(6) 0.0021(5)
C2 0.0271(7) 0.0232(6) 0.0297(6) -0.0012(5) 0.0050(5) 0.0044(5)
C3 0.0303(7) 0.0271(7) 0.0296(7) -0.0034(5) 0.0030(5) 0.0050(5)
C4 0.0362(8) 0.0314(7) 0.0321(7) -0.0051(6) 0.0029(6) 0.0032(6)
C5 0.0309(7) 0.0212(6) 0.0280(6) 0.0010(5) -0.0004(5) 0.0048(5)
C6 0.0315(7) 0.0313(7) 0.0394(8) 0.0008(6) 0.0006(6) 0.0031(6)
C7 0.0394(9) 0.0380(9) 0.0576(11) -0.0046(8) -0.0115(8) -0.0025(7)
C8 0.0597(12) 0.0370(9) 0.0482(10) -0.0139(8) -0.0186(9) 0.0073(8)
C9 0.0565(11) 0.0370(8) 0.0340(8) -0.0075(6) -0.0012(7) 0.0140(7)
C10 0.0350(7) 0.0295(7) 0.0335(7) -0.0026(6) 0.0023(6) 0.0075(6)
C11 0.0262(7) 0.0413(8) 0.0351(7) 0.0036(6) 0.0026(6) 0.0038(6)
C12 0.0420(10) 0.0594(13) 0.0705(14) -0.0035(11) -0.0033(9) 0.0229(9)
C13 0.0485(9) 0.0273(7) 0.0356(7) -0.0074(6) 0.0150(6) 0.0028(6)
C14 0.0660(12) 0.0288(8) 0.0355(8) -0.0060(6) 0.0213(7) 0.0008(7)
C15 0.0508(9) 0.0230(7) 0.0306(7) -0.0011(5) 0.0164(6) 0.0006(6)
C16 0.0462(9) 0.0242(7) 0.0304(7) 0.0029(5) 0.0177(6) -0.0011(6)
C17 0.0449(9) 0.0386(9) 0.0462(9) 0.0098(7) 0.0181(7) -0.0011(7)
C18 0.0499(11) 0.0579(12) 0.0503(10) 0.0122(9) 0.0054(8) -0.0154(9)
C19 0.0735(14) 0.0522(11) 0.0405(9) -0.0049(8) 0.0091(9) -0.0270(10)
C20 0.0735(13) 0.0334(8) 0.0409(9) -0.0093(7) 0.0221(9) -0.0130(8)
C21 0.0505(9) 0.0234(7) 0.0326(7) -0.0013(6) 0.0183(6) -0.0029(6)
C22 0.0497(9) 0.0272(7) 0.0369(8) -0.0012(6) 0.0095(7) -0.0012(6)
C23 0.0605(12) 0.0261(8) 0.0644(12) 0.0066(7) 0.0260(10) 0.0113(7)
C24 0.0479(9) 0.0247(7) 0.0400(8) -0.0017(6) 0.0089(7) 0.0092(6)
C25 0.0393(8) 0.0423(9) 0.0407(9) 0.0025(7) -0.0003(7) 0.0043(7)
C26 0.0536(11) 0.0589(11) 0.0365(8) 0.0074(8) 0.0029(8) 0.0004(9)
C27 0.0449(10) 0.0605(12) 0.0472(10) -0.0051(9) 0.0110(8) -0.0023(9)
C28 0.0415(10) 0.0686(13) 0.0537(11) -0.0038(10) -0.0045(8) 0.0128(9)
C29 0.0550(11) 0.0504(10) 0.0412(9) 0.0087(8) 0.0011(8) 0.0169(9)

loop_
_atom_type_symbol
_atom_type_description
_atom_type_scat_dispersion_real
_atom_type_scat_dispersion_imag
_atom_type_scat_source
C C 0.0181 0.0091 'International Tables Vol C Tables 4.2.6.8 and 6.1.1.4'
H H 0.0000 0.0000 'International Tables Vol C Tables 4.2.6.8 and 6.1.1.4'
N N 0.0311 0.0180 'International Tables Vol C Tables 4.2.6.8 and 6.1.1.4'
O O 0.0492 0.0322 'International Tables Vol C Tables 4.2.6.8 and 6.1.1.4'

loop_
_geom_angle_atom_site_label_1
_geom_angle_atom_site_label_2
_geom_angle_atom_site_label_3
_geom_angle
C3 O2 C11 120.91(13)
C4 N1 C1 110.92(13)
C4 N1 C13 124.69(14)
C1 N1 C13 124.30(14)
C21 N2 C22 108.26(15)
C21 N2 C23 127.28(16)
C22 N2 C23 124.45(18)
O1 C1 N1 123.74(14)
O1 C1 C2 128.86(15)
N1 C1 C2 107.38(13)
C3 C2 C5 129.37(13)
C3 C2 C1 106.58(13)
C5 C2 C1 124.05(13)
O2 C3 C2 124.87(14)
O2 C3 C4 125.45(14)
C2 C3 C4 109.67(13)
O3 C4 N1 125.73(15)
O3 C4 C3 128.85(16)
N1 C4 C3 105.39(13)
C10 C5 C6 118.96(14)
C10 C5 C2 120.77(14)
C6 C5 C2 120.27(14)
C7 C6 C5 120.02(17)
C7 C6 H6 120.0
C5 C6 H6 120.0
C8 C7 C6 120.88(18)
C8 C7 H7 119.6
C6 C7 H7 119.6
C9 C8 C7 119.34(16)
C9 C8 H8 120.3
C7 C8 H8 120.3
C8 C9 C10 120.52(17)
C8 C9 H9 119.7
C10 C9 H9 119.7
C9 C10 C5 120.25(16)
C9 C10 H10 119.9
C5 C10 H10 119.9
O2 C11 C12 105.42(15)
O2 C11 H11A 110.7
C12 C11 H11A 110.7
O2 C11 H11B 110.7
C12 C11 H11B 110.7
H11A C11 H11B 108.8
C11 C12 H12A 109.5
C11 C12 H12B 109.5
H12A C12 H12B 109.5
C11 C12 H12C 109.5
H12A C12 H12C 109.5
H12B C12 H12C 109.5
N1 C13 C14 113.13(13)
N1 C13 H13A 109.0
C14 C13 H13A 109.0
N1 C13 H13B 109.0
C14 C13 H13B 109.0
H13A C13 H13B 107.8
C15 C14 C13 111.65(13)
C15 C14 H14A 109.3
C13 C14 H14A 109.3
C15 C14 H14B 109.3
C13 C14 H14B 109.3
H14A C14 H14B 108.0
C22 C15 C16 106.36(14)
C22 C15 C14 127.55(17)
C16 C15 C14 126.08(16)
C17 C16 C21 118.91(16)
C17 C16 C15 134.18(16)
C21 C16 C15 106.91(15)
C18 C17 C16 118.99(18)
C18 C17 H17 120.5
C16 C17 H17 120.5
C17 C18 C19 121.0(2)
C17 C18 H18 119.5
C19 C18 H18 119.5
C20 C19 C18 121.83(19)
C20 C19 H19 119.1
C18 C19 H19 119.1
C19 C20 C21 117.38(19)
C19 C20 H20 121.3
C21 C20 H20 121.3
N2 C21 C20 130.38(17)
N2 C21 C16 107.78(15)
C20 C21 C16 121.84(18)
C15 C22 N2 110.69(16)
C15 C22 H22 124.7
N2 C22 H22 124.7
N2 C23 C24 113.89(14)
N2 C23 H23A 108.8
C24 C23 H23A 108.8
N2 C23 H23B 108.8
C24 C23 H23B 108.8
H23A C23 H23B 107.7
C25 C24 C29 118.28(18)
C25 C24 C23 121.75(18)
C29 C24 C23 119.94(17)
C26 C25 C24 120.88(17)
C26 C25 H25 119.6
C24 C25 H25 119.6
C27 C26 C25 120.21(19)
C27 C26 H26 119.9
C25 C26 H26 119.9
C28 C27 C26 119.4(2)
C28 C27 H27 120.3
C26 C27 H27 120.3
C27 C28 C29 120.30(19)
C27 C28 H28 119.8
C29 C28 H28 119.8
C28 C29 C24 120.95(18)
C28 C29 H29 119.5
C24 C29 H29 119.5

loop_
_geom_bond_atom_site_label_1
_geom_bond_atom_site_label_2
_geom_bond_distance
O1 C1 1.204(2)
O2 C3 1.3300(19)
O2 C11 1.4411(18)
O3 C4 1.207(2)
N1 C4 1.371(2)
N1 C1 1.397(2)
N1 C13 1.4591(19)
N2 C21 1.371(3)
N2 C22 1.379(2)
N2 C23 1.459(2)
C1 C2 1.4940(19)
C2 C3 1.344(2)
C2 C5 1.4682(19)
C3 C4 1.513(2)
C5 C10 1.399(2)
C5 C6 1.400(2)
C6 C7 1.386(2)
C6 H6 0.9300
C7 C8 1.386(3)
C7 H7 0.9300
C8 C9 1.386(3)
C8 H8 0.9300
C9 C10 1.389(2)
C9 H9 0.9300
C10 H10 0.9300
C11 C12 1.496(3)
C11 H11A 0.9700
C11 H11B 0.9700
C12 H12A 0.9600
C12 H12B 0.9600
C12 H12C 0.9600
C13 C14 1.523(2)
C13 H13A 0.9700
C13 H13B 0.9700
C14 C15 1.497(2)
C14 H14A 0.9700
C14 H14B 0.9700
C15 C22 1.361(3)
C15 C16 1.432(2)
C16 C17 1.399(3)
C16 C21 1.418(2)
C17 C18 1.380(3)
C17 H17 0.9300
C18 C19 1.401(4)
C18 H18 0.9300
C19 C20 1.370(4)
C19 H19 0.9300
C20 C21 1.402(2)
C20 H20 0.9300
C22 H22 0.9300
C23 C24 1.513(3)
C23 H23A 0.9700
C23 H23B 0.9700
C24 C25 1.385(3)
C24 C29 1.385(3)
C25 C26 1.384(3)
C25 H25 0.9300
C26 C27 1.382(3)
C26 H26 0.9300
C27 C28 1.376(3)
C27 H27 0.9300
C28 C29 1.383(4)
C28 H28 0.9300
C29 H29 0.9300
